data_1542935
loop_
_publ_author_name
'Adam, Farook'
'Ameram, Nadiah'
'Samshuddin, Seranthimata'
'Akhilesh Bairy, Kurady'
'Shivashankarappa Sunil, Madhugiri'

_publ_section_title
;
 1-[(7<i>E</i>)-7-(2-Chlorobenzylidene)-3-(2-chlorophenyl)-3,3a,4,5,6,7-hexahydro-2<i>H</i>-indazol-2-yl]ethanone
;
_journal_coeditor_code HB4029
_journal_issue 3
_journal_name_full IUCrData
_journal_page_first x160474
_journal_paper_doi 10.1107/S2414314616004740
_journal_volume 1
_journal_year 2016
_chemical_formula_iupac 'C22 H20 Cl2 N2 O'
_chemical_formula_moiety 'C22 H20 Cl2 N2 O'
_chemical_formula_sum 'C22 H20 Cl2 N2 O'
_chemical_formula_weight 399.30
_chemical_name_systematic
1-[(7<i>E</i>)-7-(2-Chlorobenzylidene)-3-(2-chlorophenyl)-3,3a,4,5,6,7-hexahydro-2<i>H</i>-indazol-2-yl]ethanone
_space_group_crystal_system orthorhombic
_space_group_IT_number 29
_space_group_name_Hall 'P 2c -2ac'
_space_group_name_H-M_alt 'P c a 21'
_symmetry_space_group_name_Hall 'P 2c -2ac'
_symmetry_space_group_name_H-M 'P c a 21'
_atom_sites_solution_hydrogens geom
_audit_creation_method SHELXL-2014/7
_cell_angle_alpha 90
_cell_angle_beta 90
_cell_angle_gamma 90
_cell_formula_units_Z 4
_cell_length_a 20.9334(17)
_cell_length_b 10.2009(8)
_cell_length_c 9.0493(7)
_cell_measurement_reflns_used 9969
_cell_measurement_temperature 100(2)
_cell_measurement_theta_max 30.10
_cell_measurement_theta_min 2.22
_cell_volume 1932.4(3)
_computing_cell_refinement
;
SAINT (Bruker, 2009)
;
_computing_data_collection
;
APEX2 (Bruker, 2009)
;
_computing_data_reduction
;
SAINT (Bruker, 2009)
;
_computing_molecular_graphics
;
SHELXTL (Sheldrick 2008)
;
_computing_publication_material
;
SHELXTL (Sheldrick 2008)
;
_computing_structure_refinement
;
SHELXL2014 (Sheldrick, 2015)
;
_computing_structure_solution
;
SHELXS97 (Sheldrick 2008)
;
_diffrn_ambient_temperature 100(2)
_diffrn_measured_fraction_theta_full 0.991
_diffrn_measured_fraction_theta_max 0.990
_diffrn_measurement_device_type 'Bruker APEXII CCD'
_diffrn_measurement_method '\f and \w scans'
_diffrn_radiation_type MoK\a
_diffrn_radiation_wavelength 0.71073
_diffrn_reflns_av_R_equivalents 0.0580
_diffrn_reflns_limit_h_max 25
_diffrn_reflns_limit_h_min -25
_diffrn_reflns_limit_k_max 12
_diffrn_reflns_limit_k_min -11
_diffrn_reflns_limit_l_max 10
_diffrn_reflns_limit_l_min -10
_diffrn_reflns_number 38855
_diffrn_reflns_theta_full 25.242
_diffrn_reflns_theta_max 25.485
_diffrn_reflns_theta_min 1.946
_exptl_absorpt_coefficient_mu 0.350
_exptl_absorpt_correction_T_max 0.8553
_exptl_absorpt_correction_T_min 0.6528
_exptl_absorpt_correction_type multi-scan
_exptl_absorpt_process_details
;
(SADABS; Bruker, 2009)
;
_exptl_crystal_colour colourless
_exptl_crystal_density_diffrn 1.373
_exptl_crystal_description plate
_exptl_crystal_F_000 832
_exptl_crystal_size_max 0.643
_exptl_crystal_size_mid 0.248
_exptl_crystal_size_min 0.090
_refine_diff_density_max 0.136
_refine_diff_density_min -0.156
_refine_ls_abs_structure_details
;
Flack <i>x</i> determined using 1138 quotients
[(<i>I</i>^+^)-(<i>I</i>^-^)]/[(<i>I</i>^+^)+(<i>I</i>^-^)]
(Parsons <i>et al.</i>,  2013)
;
_refine_ls_abs_structure_Flack 0.05(3)
_refine_ls_extinction_method none
_refine_ls_goodness_of_fit_ref 1.051
_refine_ls_hydrogen_treatment constr
_refine_ls_matrix_type full
_refine_ls_number_parameters 245
_refine_ls_number_reflns 3549
_refine_ls_number_restraints 1
_refine_ls_restrained_S_all 1.051
_refine_ls_R_factor_all 0.0597
_refine_ls_R_factor_gt 0.0409
_refine_ls_shift/su_max 0.000
_refine_ls_shift/su_mean 0.000
_refine_ls_structure_factor_coef Fsqd
_refine_ls_weighting_details 'w=1/[\s^2^(Fo^2^)+(0.0448P)^2^+0.3258P] where P=(Fo^2^+2Fc^2^)/3'
_refine_ls_weighting_scheme calc
_refine_ls_wR_factor_gt 0.0862
_refine_ls_wR_factor_ref 0.0939
_reflns_number_gt 2966
_reflns_number_total 3549
_reflns_threshold_expression 'I > 2\s(I)'
_cod_data_source_file hb4029sup1.cif
_cod_data_source_block I
_cod_database_code 1542935
_shelx_space_group_comment
;
The symmetry employed for this shelxl refinement is uniquely defined
by the following loop, which should always be used as a source of
symmetry information in preference to the above space-group names.
They are only intended as comments.
;
_shelx_estimated_absorpt_t_min 0.806
_shelx_estimated_absorpt_t_max 0.969

loop_
_space_group_symop_operation_xyz
'x, y, z'
'-x, -y, z+1/2'
'x+1/2, -y, z'
'-x+1/2, y, z+1/2'

loop_
_atom_site_type_symbol
_atom_site_label
_atom_site_fract_x
_atom_site_fract_y
_atom_site_fract_z
_atom_site_U_iso_or_equiv
_atom_site_adp_type
_atom_site_calc_flag
_atom_site_occupancy
Cl Cl1 0.48134(5) 0.51064(11) 0.96839(15) 0.0795(3) Uani d 1
Cl Cl2 0.31606(5) 0.76773(13) -0.03357(12) 0.0821(4) Uani d 1
O O1 0.31810(15) 1.0071(3) 0.3493(3) 0.0653(7) Uani d 1
N N1 0.34670(14) 0.7266(3) 0.5626(3) 0.0459(7) Uani d 1
N N2 0.34748(13) 0.8138(2) 0.4423(3) 0.0472(7) Uani d 1
C C1 0.3342(2) 0.2839(4) 0.8519(5) 0.0616(10) Uani d 1
H H1A 0.2995 0.2839 0.7840 0.074 Uiso calc 1
C C2 0.3395(3) 0.1818(4) 0.9532(6) 0.0805(14) Uani d 1
H H2A 0.3086 0.1137 0.9540 0.097 Uiso calc 1
C C3 0.3891(3) 0.1791(5) 1.0515(5) 0.0892(17) Uani d 1
H H3A 0.3933 0.1078 1.1184 0.107 Uiso calc 1
C C4 0.4327(3) 0.2793(5) 1.0535(4) 0.0763(13) Uani d 1
H H4A 0.4670 0.2783 1.1223 0.092 Uiso calc 1
C C5 0.42650(17) 0.3825(3) 0.9541(4) 0.0556(9) Uani d 1
C C6 0.37857(17) 0.3867(3) 0.8475(4) 0.0477(8) Uani d 1
C C7 0.37465(17) 0.4943(3) 0.7390(4) 0.0455(8) Uani d 1
H H7A 0.3896 0.5772 0.7722 0.055 Uiso calc 1
C C8 0.35296(17) 0.4906(3) 0.6007(4) 0.0442(8) Uani d 1
C C9 0.35321(16) 0.6102(3) 0.5097(3) 0.0421(8) Uani d 1
C C10 0.36092(17) 0.6037(3) 0.3445(4) 0.0482(8) Uani d 1
H H10A 0.4069 0.5846 0.3235 0.058 Uiso calc 1
C C11 0.3220(2) 0.4941(4) 0.2782(4) 0.0621(10) Uani d 1
H H11A 0.3306 0.4870 0.1710 0.074 Uiso calc 1
H H11B 0.2758 0.5113 0.2922 0.074 Uiso calc 1
C C12 0.3409(2) 0.3679(4) 0.3562(5) 0.0616(11) Uani d 1
H H12A 0.3871 0.3521 0.3403 0.074 Uiso calc 1
H H12B 0.3172 0.2939 0.3114 0.074 Uiso calc 1
C C13 0.3275(2) 0.3709(4) 0.5217(4) 0.0609(11) Uani d 1
H H13A 0.2807 0.3664 0.5371 0.073 Uiso calc 1
H H13B 0.3466 0.2918 0.5673 0.073 Uiso calc 1
C C14 0.34787(17) 0.7469(3) 0.2968(3) 0.0448(8) Uani d 1
H H14A 0.3049 0.7538 0.2490 0.054 Uiso calc 1
C C15 0.39886(17) 0.7980(3) 0.1944(4) 0.0452(8) Uani d 1
C C16 0.4588(2) 0.8303(4) 0.2481(5) 0.0662(11) Uani d 1
H H16A 0.4665 0.8261 0.3514 0.079 Uiso calc 1
C C17 0.5079(2) 0.8686(5) 0.1552(7) 0.0863(15) Uani d 1
H H17A 0.5487 0.8896 0.1944 0.104 Uiso calc 1
C C18 0.4970(3) 0.8760(5) 0.0047(6) 0.0880(17) Uani d 1
H H18A 0.5305 0.9017 -0.0599 0.106 Uiso calc 1
C C19 0.4382(2) 0.8463(4) -0.0511(5) 0.0725(12) Uani d 1
H H19A 0.4307 0.8521 -0.1544 0.087 Uiso calc 1
C C20 0.38947(19) 0.8077(3) 0.0429(4) 0.0534(9) Uani d 1
C C21 0.32633(15) 0.9393(3) 0.4583(4) 0.0478(7) Uani d 1
C C22 0.3155(2) 0.9878(3) 0.6132(4) 0.0566(10) Uani d 1
H H22A 0.3542 0.9736 0.6721 0.085 Uiso calc 1
H H22B 0.2798 0.9399 0.6578 0.085 Uiso calc 1
H H22C 0.3055 1.0817 0.6109 0.085 Uiso calc 1

loop_
_atom_site_aniso_label
_atom_site_aniso_U_11
_atom_site_aniso_U_22
_atom_site_aniso_U_33
_atom_site_aniso_U_12
_atom_site_aniso_U_13
_atom_site_aniso_U_23
Cl1 0.0679(6) 0.0959(8) 0.0747(7) 0.0049(5) -0.0093(6) -0.0008(7)
Cl2 0.0839(7) 0.1218(9) 0.0406(5) 0.0197(6) -0.0111(5) -0.0060(6)
O1 0.094(2) 0.0515(15) 0.0506(15) 0.0111(14) 0.0028(15) 0.0149(13)
N1 0.0627(18) 0.0390(16) 0.0360(14) 0.0033(14) 0.0002(13) 0.0064(13)
N2 0.0714(18) 0.0385(14) 0.0317(14) 0.0053(12) 0.0014(14) 0.0054(12)
C1 0.082(3) 0.049(2) 0.054(2) -0.004(2) 0.021(2) 0.0027(19)
C2 0.133(4) 0.047(2) 0.061(3) -0.005(2) 0.039(3) 0.004(2)
C3 0.161(5) 0.052(3) 0.055(3) 0.023(3) 0.032(3) 0.015(2)
C4 0.112(4) 0.075(3) 0.042(2) 0.040(3) 0.007(2) 0.007(2)
C5 0.070(2) 0.054(2) 0.0430(18) 0.0180(16) 0.011(2) 0.0028(19)
C6 0.061(2) 0.0409(19) 0.0413(18) 0.0114(16) 0.0148(18) 0.0039(15)
C7 0.053(2) 0.0350(17) 0.0482(18) 0.0012(15) 0.0052(16) 0.0012(15)
C8 0.053(2) 0.0371(18) 0.043(2) 0.0014(15) 0.0071(16) 0.0004(15)
C9 0.0513(19) 0.0380(19) 0.0370(17) 0.0011(15) 0.0018(14) -0.0011(14)
C10 0.056(2) 0.050(2) 0.0391(17) 0.0023(16) 0.0019(16) -0.0013(15)
C11 0.083(3) 0.059(2) 0.0438(19) -0.004(2) 0.0000(19) -0.0081(19)
C12 0.083(3) 0.048(2) 0.053(2) -0.004(2) 0.005(2) -0.0122(18)
C13 0.087(3) 0.039(2) 0.057(2) -0.0069(19) 0.007(2) -0.0037(17)
C14 0.057(2) 0.046(2) 0.0321(17) 0.0020(15) 0.0006(16) 0.0020(15)
C15 0.053(2) 0.0418(18) 0.0402(17) 0.0076(16) 0.0014(16) 0.0065(15)
C16 0.068(3) 0.070(3) 0.060(2) -0.001(2) 0.001(2) 0.009(2)
C17 0.062(3) 0.080(3) 0.117(5) -0.008(2) 0.015(3) 0.009(3)
C18 0.089(4) 0.070(3) 0.105(4) 0.007(3) 0.047(3) 0.026(3)
C19 0.094(3) 0.069(3) 0.054(2) 0.018(2) 0.029(2) 0.018(2)
C20 0.068(2) 0.049(2) 0.0424(19) 0.0176(18) 0.0053(18) 0.0045(16)
C21 0.0599(19) 0.0390(17) 0.0445(18) -0.0028(15) -0.0008(19) 0.0078(18)
C22 0.084(3) 0.0365(18) 0.049(2) 0.0012(18) 0.000(2) -0.0046(17)

loop_
_atom_type_symbol
_atom_type_description
_atom_type_scat_dispersion_real
_atom_type_scat_dispersion_imag
_atom_type_scat_source
C C 0.0033 0.0016 'International Tables Vol C Tables 4.2.6.8 and 6.1.1.4'
H H 0.0000 0.0000 'International Tables Vol C Tables 4.2.6.8 and 6.1.1.4'
N N 0.0061 0.0033 'International Tables Vol C Tables 4.2.6.8 and 6.1.1.4'
O O 0.0106 0.0060 'International Tables Vol C Tables 4.2.6.8 and 6.1.1.4'
Cl Cl 0.1484 0.1585 'International Tables Vol C Tables 4.2.6.8 and 6.1.1.4'

loop_
_geom_angle_atom_site_label_1
_geom_angle_atom_site_label_2
_geom_angle_atom_site_label_3
_geom_angle
C9 N1 N2 107.2(3)
C21 N2 N1 120.6(3)
C21 N2 C14 121.9(3)
N1 N2 C14 113.3(2)
C2 C1 C6 121.7(5)
C2 C1 H1A 119.2
C6 C1 H1A 119.2
C3 C2 C1 120.3(4)
C3 C2 H2A 119.8
C1 C2 H2A 119.8
C2 C3 C4 119.9(4)
C2 C3 H3A 120.1
C4 C3 H3A 120.1
C3 C4 C5 119.6(5)
C3 C4 H4A 120.2
C5 C4 H4A 120.2
C4 C5 C6 122.6(4)
C4 C5 Cl1 117.2(4)
C6 C5 Cl1 120.2(3)
C5 C6 C1 115.8(3)
C5 C6 C7 121.6(3)
C1 C6 C7 122.6(3)
C8 C7 C6 128.6(3)
C8 C7 H7A 115.7
C6 C7 H7A 115.7
C7 C8 C9 120.1(3)
C7 C8 C13 126.0(3)
C9 C8 C13 114.0(3)
N1 C9 C8 123.8(3)
N1 C9 C10 114.9(3)
C8 C9 C10 121.3(3)
C9 C10 C11 111.7(3)
C9 C10 C14 102.5(3)
C11 C10 C14 119.6(3)
C9 C10 H10A 107.5
C11 C10 H10A 107.5
C14 C10 H10A 107.5
C10 C11 C12 107.6(3)
C10 C11 H11A 110.2
C12 C11 H11A 110.2
C10 C11 H11B 110.2
C12 C11 H11B 110.2
H11A C11 H11B 108.5
C11 C12 C13 113.0(3)
C11 C12 H12A 109.0
C13 C12 H12A 109.0
C11 C12 H12B 109.0
C13 C12 H12B 109.0
H12A C12 H12B 107.8
C8 C13 C12 114.6(3)
C8 C13 H13A 108.6
C12 C13 H13A 108.6
C8 C13 H13B 108.6
C12 C13 H13B 108.6
H13A C13 H13B 107.6
N2 C14 C15 113.0(3)
N2 C14 C10 100.8(2)
C15 C14 C10 111.9(3)
N2 C14 H14A 110.3
C15 C14 H14A 110.3
C10 C14 H14A 110.3
C16 C15 C20 117.2(3)
C16 C15 C14 120.6(3)
C20 C15 C14 122.1(3)
C17 C16 C15 121.8(4)
C17 C16 H16A 119.1
C15 C16 H16A 119.1
C18 C17 C16 119.5(5)
C18 C17 H17A 120.2
C16 C17 H17A 120.2
C19 C18 C17 120.0(4)
C19 C18 H18A 120.0
C17 C18 H18A 120.0
C18 C19 C20 120.1(4)
C18 C19 H19A 120.0
C20 C19 H19A 120.0
C19 C20 C15 121.5(4)
C19 C20 Cl2 118.3(3)
C15 C20 Cl2 120.2(3)
O1 C21 N2 119.6(3)
O1 C21 C22 123.2(3)
N2 C21 C22 117.2(3)
C21 C22 H22A 109.5
C21 C22 H22B 109.5
H22A C22 H22B 109.5
C21 C22 H22C 109.5
H22A C22 H22C 109.5
H22B C22 H22C 109.5

loop_
_geom_bond_atom_site_label_1
_geom_bond_atom_site_label_2
_geom_bond_distance
Cl1 C5 1.744(4)
Cl2 C20 1.734(4)
O1 C21 1.218(4)
N1 C9 1.287(4)
N1 N2 1.406(4)
N2 C21 1.363(4)
N2 C14 1.483(4)
C1 C2 1.392(6)
C1 C6 1.402(5)
C1 H1A 0.9500
C2 C3 1.368(7)
C2 H2A 0.9500
C3 C4 1.371(7)
C3 H3A 0.9500
C4 C5 1.391(5)
C4 H4A 0.9500
C5 C6 1.392(5)
C6 C7 1.475(5)
C7 C8 1.332(5)
C7 H7A 0.9500
C8 C9 1.472(5)
C8 C13 1.512(5)
C9 C10 1.505(5)
C10 C11 1.508(5)
C10 C14 1.547(5)
C10 H10A 1.0000
C11 C12 1.521(6)
C11 H11A 0.9900
C11 H11B 0.9900
C12 C13 1.525(5)
C12 H12A 0.9900
C12 H12B 0.9900
C13 H13A 0.9900
C13 H13B 0.9900
C14 C15 1.506(5)
C14 H14A 1.0000
C15 C16 1.386(5)
C15 C20 1.389(5)
C16 C17 1.383(6)
C16 H16A 0.9500
C17 C18 1.383(7)
C17 H17A 0.9500
C18 C19 1.365(7)
C18 H18A 0.9500
C19 C20 1.385(5)
C19 H19A 0.9500
C21 C22 1.504(5)
C22 H22A 0.9800
C22 H22B 0.9800
C22 H22C 0.9800

loop_
_geom_hbond_atom_site_label_D
_geom_hbond_atom_site_label_H
_geom_hbond_atom_site_label_A
_geom_hbond_site_symmetry_A
_geom_hbond_distance_DH
_geom_hbond_distance_HA
_geom_hbond_distance_DA
_geom_hbond_angle_DHA
C10 H10A Cl1 2_664 1.00 2.85 3.677(4) 140

loop_
_geom_torsion_atom_site_label_1
_geom_torsion_atom_site_label_2
_geom_torsion_atom_site_label_3
_geom_torsion_atom_site_label_4
_geom_torsion
C9 N1 N2 C21 164.0(3)
C9 N1 N2 C14 6.5(4)
C6 C1 C2 C3 -0.3(6)
C1 C2 C3 C4 1.9(6)
C2 C3 C4 C5 -0.7(6)
C3 C4 C5 C6 -2.3(6)
C3 C4 C5 Cl1 177.0(3)
C4 C5 C6 C1 3.8(5)
Cl1 C5 C6 C1 -175.6(3)
C4 C5 C6 C7 -177.2(3)
Cl1 C5 C6 C7 3.5(4)
C2 C1 C6 C5 -2.4(5)
C2 C1 C6 C7 178.6(4)
C5 C6 C7 C8 148.7(4)
C1 C6 C7 C8 -32.4(6)
C6 C7 C8 C9 -180.0(3)
C6 C7 C8 C13 -0.8(6)
N2 N1 C9 C8 -178.2(3)
N2 N1 C9 C10 1.4(4)
C7 C8 C9 N1 -30.8(5)
C13 C8 C9 N1 150.0(4)
C7 C8 C9 C10 149.6(4)
C13 C8 C9 C10 -29.7(5)
N1 C9 C10 C11 -137.2(3)
C8 C9 C10 C11 42.4(5)
N1 C9 C10 C14 -8.0(4)
C8 C9 C10 C14 171.6(3)
C9 C10 C11 C12 -55.0(4)
C14 C10 C11 C12 -174.6(3)
C10 C11 C12 C13 61.1(5)
C7 C8 C13 C12 -146.9(4)
C9 C8 C13 C12 32.2(5)
C11 C12 C13 C8 -50.2(5)
C21 N2 C14 C15 72.4(4)
N1 N2 C14 C15 -130.5(3)
C21 N2 C14 C10 -168.0(3)
N1 N2 C14 C10 -10.9(3)
C9 C10 C14 N2 10.3(3)
C11 C10 C14 N2 134.5(3)
C9 C10 C14 C15 130.7(3)
C11 C10 C14 C15 -105.1(4)
N2 C14 C15 C16 39.2(4)
C10 C14 C15 C16 -73.8(4)
N2 C14 C15 C20 -144.6(3)
C10 C14 C15 C20 102.4(4)
C20 C15 C16 C17 -1.1(6)
C14 C15 C16 C17 175.4(4)
C15 C16 C17 C18 0.5(7)
C16 C17 C18 C19 0.3(7)
C17 C18 C19 C20 -0.6(7)
C18 C19 C20 C15 -0.1(6)
C18 C19 C20 Cl2 -178.7(3)
C16 C15 C20 C19 0.9(5)
C14 C15 C20 C19 -175.5(3)
C16 C15 C20 Cl2 179.5(3)
C14 C15 C20 Cl2 3.1(5)
N1 N2 C21 O1 -168.8(3)
C14 N2 C21 O1 -13.3(5)
N1 N2 C21 C22 12.4(4)
C14 N2 C21 C22 167.9(3)

_cod_database_fobs_code 1542935
